data_7234036
loop_
_publ_author_name
'Qingyun Lu'
'Xiaofang Li'
'Jun Li'
'Zhiyong Yang'
'Bingjia Xu'
'Zhenguo Chi'
'Jiarui Xu'
'Yi Zhang'

_publ_section_title
;
 Influence of cyano groups on the properties of piezofluorochromic
 aggregation-induced emission enhancement compounds derived from
 tetraphenylvinyl-capped ethane
;
_journal_name_full 'Journal of Materials Chemistry C'
_journal_page_first 1225
_journal_page_last 1234
_journal_paper_doi 10.1039/C4TC02165G
_journal_volume 3
_journal_year 2015
_chemical_formula_sum 'C119 H96 N2 O3'
_chemical_formula_weight 1601.98
_space_group_IT_number 5
_space_group_name_Hall 'C 2y'
_space_group_name_H-M_alt 'C 1 2 1'
_symmetry_cell_setting monoclinic
_symmetry_space_group_name_H-M 'C 1 2 1'
_atom_sites_solution_hydrogens geom
_atom_sites_solution_primary direct
_atom_sites_solution_secondary difmap
_cell_angle_alpha 90.00
_cell_angle_beta 106.498(4)
_cell_angle_gamma 90.00
_cell_formula_units_Z 2
_cell_length_a 42.9951(16)
_cell_length_b 9.1135(3)
_cell_length_c 12.2084(5)
_cell_measurement_reflns_used 8597
_cell_measurement_temperature 150(2)
_cell_measurement_theta_max 66.7593
_cell_measurement_theta_min 3.7729
_cell_volume 4586.7(3)
_computing_molecular_graphics 'Bruker SHELXTL'
_computing_publication_material 'Bruker SHELXTL'
_computing_structure_refinement 'SHELXL-97 (Sheldrick, 1997)'
_computing_structure_solution 'SHELXS-97 (Sheldrick, 1990)'
_diffrn_ambient_temperature 150(2)
_diffrn_detector_area_resol_mean 10.5058
_diffrn_measured_fraction_theta_full 0.982
_diffrn_measured_fraction_theta_max 0.982
_diffrn_measurement_device_type 'Xcalibur, Atlas, Gemini ultra'
_diffrn_measurement_method 'phi and omega scans'
_diffrn_radiation_monochromator mirror
_diffrn_radiation_source 'Enhance Ultra (Cu) X-ray Source'
_diffrn_radiation_type CuK\a
_diffrn_radiation_wavelength 1.54178
_diffrn_reflns_av_R_equivalents 0.0262
_diffrn_reflns_av_sigmaI/netI 0.0499
_diffrn_reflns_limit_h_max 50
_diffrn_reflns_limit_h_min -47
_diffrn_reflns_limit_k_max 8
_diffrn_reflns_limit_k_min -10
_diffrn_reflns_limit_l_max 14
_diffrn_reflns_limit_l_min -13
_diffrn_reflns_number 12899
_diffrn_reflns_theta_full 63.99
_diffrn_reflns_theta_max 63.99
_diffrn_reflns_theta_min 3.78
_exptl_absorpt_coefficient_mu 0.524
_exptl_absorpt_correction_T_max 0.9692
_exptl_absorpt_correction_T_min 0.8217
_exptl_absorpt_correction_type multi-scan
_exptl_absorpt_process_details
;
CrysAlisPro, Agilent Technologies,
Version 1.171.35.19 (release 27-10-2011 CrysAlis171 .NET)
(compiled Oct 27 2011,15:02:11)
Empirical absorption correction using spherical harmonics,
 implemented in SCALE3 ABSPACK scaling algorithm.
;
_exptl_crystal_colour yellow
_exptl_crystal_density_diffrn 1.160
_exptl_crystal_density_meas ?
_exptl_crystal_density_method 'not measured'
_exptl_crystal_description block
_exptl_crystal_F_000 1696
_exptl_crystal_size_max 0.39
_exptl_crystal_size_mid 0.35
_exptl_crystal_size_min 0.06
_refine_diff_density_max 0.427
_refine_diff_density_min -0.449
_refine_diff_density_rms 0.054
_refine_ls_abs_structure_details 'Flack H D (1983), Acta Cryst. A39, 876-881'
_refine_ls_abs_structure_Flack 0.3(13)
_refine_ls_extinction_method none
_refine_ls_goodness_of_fit_ref 1.054
_refine_ls_hydrogen_treatment constr
_refine_ls_matrix_type full
_refine_ls_number_parameters 617
_refine_ls_number_reflns 5734
_refine_ls_number_restraints 16
_refine_ls_restrained_S_all 1.082
_refine_ls_R_factor_all 0.0570
_refine_ls_R_factor_gt 0.0556
_refine_ls_shift/su_max 0.000
_refine_ls_shift/su_mean 0.000
_refine_ls_structure_factor_coef Fsqd
_refine_ls_weighting_details 'calc w=1/[\s^2^(Fo^2^)+(0.1003P)^2^+3.4832P] where P=(Fo^2^+2Fc^2^)/3'
_refine_ls_weighting_scheme calc
_refine_ls_wR_factor_gt 0.1532
_refine_ls_wR_factor_ref 0.1552
_reflns_number_gt 5634
_reflns_number_total 5734
_reflns_threshold_expression >2sigma(I)
_cod_data_source_file J-Mater-Chem-C-2015-3-1225.cif
_cod_data_source_block 05097a
_cod_depositor_comments
;
The following automatic conversions were performed:

data item '_symmetry_cell_setting' value 'Monoclinic' was changed to
'monoclinic' in accordance with the built-in table derived from the
CIF Core dictionary named 'cif_core.dic' version 2.4.5 last updated
on 2014-11-21.

data item '_exptl_crystal_density_meas' value 'none' was changed to
'?' -- the value is perceived as not measured.

Automatic conversion script
Id: cif_fix_values 6909 2019-04-08 15:41:33Z antanas 
;
_cod_original_sg_symbol_H-M C2
_cod_database_code 7234036

loop_
_symmetry_equiv_pos_as_xyz
'x, y, z'
'-x, y, -z'
'x+1/2, y+1/2, z'
'-x+1/2, y+1/2, -z'

loop_
_atom_site_label
_atom_site_type_symbol
_atom_site_fract_x
_atom_site_fract_y
_atom_site_fract_z
_atom_site_U_iso_or_equiv
_atom_site_adp_type
_atom_site_occupancy
_atom_site_symmetry_multiplicity
_atom_site_calc_flag
_atom_site_refinement_flags
_atom_site_disorder_assembly
_atom_site_disorder_group
C55 C 0.46959(10) 0.2602(6) 0.7765(4) 0.0608(12) Uani 0.843(6) 1 d PDU A 1
N1 N 0.45358(11) 0.1574(6) 0.7529(5) 0.0903(16) Uani 0.843(6) 1 d PDU A 1
C1 C 0.49168(8) 0.3907(5) 0.8039(3) 0.0539(8) Uani 0.843(6) 1 d PDU A 1
C28 C 0.48061(9) 0.5298(5) 0.7860(3) 0.0553(9) Uani 0.843(6) 1 d PU A 1
H28A H 0.4966 0.6044 0.7962 0.066 Uiso 0.843(6) 1 calc PR A 1
C55' C 0.5020(5) 0.6611(17) 0.784(2) 0.061(3) Uani 0.157(6) 1 d PDU A 2
N1' N 0.5173(5) 0.7575(17) 0.783(2) 0.074(4) Uani 0.157(6) 1 d PDU A 2
C1' C 0.48061(9) 0.5298(5) 0.7860(3) 0.0553(9) Uani 0.157(6) 1 d PDU A 2
C28' C 0.49168(8) 0.3907(5) 0.8039(3) 0.0539(8) Uani 0.157(6) 1 d PU A 2
H28B H 0.4765 0.3124 0.7910 0.065 Uiso 0.157(6) 1 calc PR A 2
C2 C 0.52704(8) 0.3559(5) 0.8433(3) 0.0513(10) Uani 1 1 d . . .
C58 C 0.5268(4) 0.815(2) 0.7219(15) 0.118(4) Uani 0.427(9) 1 d PDU B 1
H58A H 0.5391 0.8970 0.7602 0.177 Uiso 0.427(9) 1 d PR B 1
H58B H 0.5045 0.8427 0.6911 0.177 Uiso 0.427(9) 1 d PR B 1
H58C H 0.5283 0.7358 0.7754 0.177 Uiso 0.427(9) 1 d PR B 1
C56 C 0.5400(4) 0.7627(17) 0.6383(12) 0.123(4) Uani 0.427(9) 1 d PDU B 1
C57 C 0.5246(4) 0.6396(18) 0.5778(13) 0.119(4) Uani 0.427(9) 1 d PDU B 1
H57A H 0.5358 0.6089 0.5221 0.179 Uiso 0.427(9) 1 d PR B 1
H57B H 0.5022 0.6674 0.5377 0.179 Uiso 0.427(9) 1 d PR B 1
H57C H 0.5244 0.5582 0.6302 0.179 Uiso 0.427(9) 1 d PR B 1
O1 O 0.5658(3) 0.8223(15) 0.6194(10) 0.137(4) Uani 0.427(9) 1 d PDU B 1
O1' O 0.5131(5) 0.863(3) 0.652(2) 0.302(8) Uani 0.573(9) 1 d PDU B 2
C56' C 0.5135(5) 0.965(3) 0.5773(18) 0.303(8) Uani 0.573(9) 1 d PDU . 2
C57' C 0.5409(6) 1.006(4) 0.548(3) 0.303(8) Uani 0.573(9) 1 d PDU . 2
H57D H 0.5597 0.9484 0.5854 0.454 Uiso 0.573(9) 1 d PR B 2
H57E H 0.5363 0.9958 0.4671 0.454 Uiso 0.573(9) 1 d PR B 2
H57F H 0.5451 1.1073 0.5691 0.454 Uiso 0.573(9) 1 d PR B 2
C58' C 0.4856(6) 1.053(3) 0.523(2) 0.303(8) Uani 0.573(9) 1 d PDU . 2
H58D H 0.4680 1.0167 0.5490 0.455 Uiso 0.573(9) 1 d PR B 2
H58E H 0.4892 1.1550 0.5436 0.455 Uiso 0.573(9) 1 d PR B 2
H58F H 0.4804 1.0435 0.4417 0.455 Uiso 0.573(9) 1 d PR B 2
C3 C 0.53819(7) 0.2251(5) 0.8113(3) 0.0472(9) Uani 1 1 d . A .
H3 H 0.5232 0.1567 0.7666 0.057 Uiso 1 1 calc R . .
C4 C 0.57107(7) 0.1929(4) 0.8438(3) 0.0397(8) Uani 1 1 d . . .
H4 H 0.5784 0.1033 0.8200 0.048 Uiso 1 1 calc R A .
C5 C 0.59355(7) 0.2901(4) 0.9111(2) 0.0317(7) Uani 1 1 d . A .
C6 C 0.58250(8) 0.4187(4) 0.9467(3) 0.0400(8) Uani 1 1 d . . .
H6 H 0.5974 0.4848 0.9944 0.048 Uiso 1 1 calc R A .
C7 C 0.54931(8) 0.4521(5) 0.9128(3) 0.0509(10) Uani 1 1 d . A .
H7 H 0.5419 0.5410 0.9374 0.061 Uiso 1 1 calc R . .
C8 C 0.62913(6) 0.2541(4) 0.9478(2) 0.0302(7) Uani 1 1 d . . .
C9 C 0.64550(7) 0.2274(4) 0.8709(2) 0.0308(7) Uani 1 1 d . A .
C10 C 0.63013(6) 0.2495(4) 0.7452(2) 0.0332(7) Uani 1 1 d . . .
C11 C 0.61442(8) 0.3786(4) 0.7011(3) 0.0433(8) Uani 1 1 d . A .
H11 H 0.6130 0.4558 0.7517 0.052 Uiso 1 1 calc R . .
C12 C 0.60084(9) 0.3969(5) 0.5849(3) 0.0543(10) Uani 1 1 d . . .
H12 H 0.5901 0.4860 0.5563 0.065 Uiso 1 1 calc R A .
C13 C 0.60285(9) 0.2860(6) 0.5105(3) 0.0600(11) Uani 1 1 d . A .
H13 H 0.5934 0.2980 0.4306 0.072 Uiso 1 1 calc R . .
C14 C 0.61853(10) 0.1587(5) 0.5524(3) 0.0565(10) Uani 1 1 d . . .
H14 H 0.6201 0.0823 0.5012 0.068 Uiso 1 1 calc R A .
C15 C 0.63220(8) 0.1399(5) 0.6685(3) 0.0449(9) Uani 1 1 d . A .
H15 H 0.6431 0.0509 0.6962 0.054 Uiso 1 1 calc R . .
C16 C 0.67939(6) 0.1693(4) 0.9011(2) 0.0294(6) Uani 1 1 d . . .
C17 C 0.68897(7) 0.0501(4) 0.9748(2) 0.0319(7) Uani 1 1 d . A .
H17 H 0.6742 0.0071 1.0102 0.038 Uiso 1 1 calc R . .
C18 C 0.72010(7) -0.0054(4) 0.9960(3) 0.0379(8) Uani 1 1 d . . .
H18 H 0.7264 -0.0869 1.0459 0.046 Uiso 1 1 calc R A .
C19 C 0.74196(7) 0.0552(4) 0.9462(3) 0.0408(8) Uani 1 1 d . A .
H19 H 0.7634 0.0169 0.9628 0.049 Uiso 1 1 calc R . .
C20 C 0.73281(7) 0.1712(4) 0.8724(3) 0.0367(7) Uani 1 1 d . . .
H20 H 0.7477 0.2123 0.8365 0.044 Uiso 1 1 calc R A .
C21 C 0.70192(7) 0.2281(4) 0.8505(2) 0.0339(7) Uani 1 1 d . A .
H21 H 0.6958 0.3090 0.7999 0.041 Uiso 1 1 calc R . .
C22 C 0.64377(7) 0.2500(4) 1.0757(2) 0.0328(7) Uani 1 1 d . A .
C23 C 0.62569(7) 0.1880(4) 1.1426(2) 0.0358(7) Uani 1 1 d . . .
H23 H 0.6050 0.1473 1.1063 0.043 Uiso 1 1 calc R A .
C24 C 0.63722(8) 0.1844(4) 1.2602(3) 0.0434(8) Uani 1 1 d . A .
H24 H 0.6246 0.1403 1.3038 0.052 Uiso 1 1 calc R . .
C25 C 0.66671(9) 0.2442(5) 1.3140(3) 0.0486(9) Uani 1 1 d . . .
H25 H 0.6746 0.2426 1.3949 0.058 Uiso 1 1 calc R A .
C26 C 0.68511(8) 0.3075(4) 1.2493(3) 0.0488(10) Uani 1 1 d . A .
H26 H 0.7056 0.3500 1.2864 0.059 Uiso 1 1 calc R . .
C27 C 0.67367(7) 0.3088(4) 1.1304(3) 0.0382(8) Uani 1 1 d . . .
H27 H 0.6866 0.3505 1.0868 0.046 Uiso 1 1 calc R A .
C29 C 0.44679(8) 0.5792(5) 0.7526(3) 0.0500(10) Uani 1 1 d . . .
C30 C 0.42170(8) 0.5010(4) 0.7769(3) 0.0430(8) Uani 1 1 d . A .
H30 H 0.4262 0.4096 0.8155 0.052 Uiso 1 1 calc R . .
C31 C 0.39034(7) 0.5550(4) 0.7453(2) 0.0341(7) Uani 1 1 d . . .
H31 H 0.3736 0.5007 0.7637 0.041 Uiso 1 1 calc R A .
C32 C 0.38293(6) 0.6866(4) 0.6876(2) 0.0307(7) Uani 1 1 d . A .
C33 C 0.40768(7) 0.7652(5) 0.6617(3) 0.0471(9) Uani 1 1 d . . .
H33 H 0.4029 0.8548 0.6205 0.057 Uiso 1 1 calc R A .
C34 C 0.43929(8) 0.7133(5) 0.6958(3) 0.0537(10) Uani 1 1 d . A .
H34 H 0.4561 0.7698 0.6803 0.064 Uiso 1 1 calc R . .
C35 C 0.34872(6) 0.7410(4) 0.6503(2) 0.0287(6) Uani 1 1 d . . .
C36 C 0.33121(6) 0.7633(4) 0.7252(2) 0.0273(6) Uani 1 1 d . A .
C37 C 0.34462(6) 0.7535(4) 0.8512(2) 0.0289(6) Uani 1 1 d . . .
C38 C 0.37438(7) 0.8163(4) 0.9103(3) 0.0360(7) Uani 1 1 d . A .
H38 H 0.3870 0.8651 0.8691 0.043 Uiso 1 1 calc R . .
C39 C 0.38557(8) 0.8077(4) 1.0289(3) 0.0443(9) Uani 1 1 d . . .
H39 H 0.4059 0.8502 1.0679 0.053 Uiso 1 1 calc R A .
C40 C 0.36746(8) 0.7381(5) 1.0903(3) 0.0466(9) Uani 1 1 d . A .
H40 H 0.3751 0.7336 1.1713 0.056 Uiso 1 1 calc R . .
C41 C 0.33830(8) 0.6754(4) 1.0340(3) 0.0410(8) Uani 1 1 d . . .
H41 H 0.3260 0.6257 1.0759 0.049 Uiso 1 1 calc R A .
C42 C 0.32681(7) 0.6844(4) 0.9159(2) 0.0331(7) Uani 1 1 d . A .
H42 H 0.3063 0.6425 0.8782 0.040 Uiso 1 1 calc R . .
C43 C 0.29566(6) 0.7968(4) 0.6835(2) 0.0270(6) Uani 1 1 d . . .
C44 C 0.28339(7) 0.9250(4) 0.7162(2) 0.0313(7) Uani 1 1 d . A .
H44 H 0.2975 0.9901 0.7680 0.038 Uiso 1 1 calc R . .
C45 C 0.25050(7) 0.9594(4) 0.6737(3) 0.0375(7) Uani 1 1 d . . .
H45 H 0.2424 1.0485 0.6952 0.045 Uiso 1 1 calc R A .
C46 C 0.22970(7) 0.8628(4) 0.5997(3) 0.0401(8) Uani 1 1 d . A .
H46 H 0.2073 0.8854 0.5706 0.048 Uiso 1 1 calc R . .
C47 C 0.24173(7) 0.7339(4) 0.5688(2) 0.0375(8) Uani 1 1 d . . .
H47 H 0.2275 0.6676 0.5188 0.045 Uiso 1 1 calc R A .
C48 C 0.27424(7) 0.7002(4) 0.6098(2) 0.0322(7) Uani 1 1 d . A .
H48 H 0.2822 0.6109 0.5879 0.039 Uiso 1 1 calc R . .
C49 C 0.33503(6) 0.7608(4) 0.5245(2) 0.0291(6) Uani 1 1 d . A .
C50 C 0.33967(7) 0.6532(4) 0.4504(3) 0.0377(7) Uani 1 1 d . . .
H50 H 0.3522 0.5689 0.4804 0.045 Uiso 1 1 calc R A .
C51 C 0.32626(8) 0.6666(5) 0.3331(3) 0.0425(8) Uani 1 1 d . A .
H51 H 0.3294 0.5909 0.2838 0.051 Uiso 1 1 calc R . .
C52 C 0.30829(8) 0.7897(5) 0.2877(3) 0.0428(8) Uani 1 1 d . . .
H52 H 0.2989 0.7985 0.2076 0.051 Uiso 1 1 calc R A .
C53 C 0.30412(8) 0.8993(4) 0.3600(3) 0.0423(8) Uani 1 1 d . A .
H53 H 0.2921 0.9846 0.3293 0.051 Uiso 1 1 calc R . .
C54 C 0.31739(7) 0.8861(4) 0.4773(3) 0.0353(7) Uani 1 1 d . . .
H54 H 0.3145 0.9629 0.5261 0.042 Uiso 1 1 calc R A .
C59 C 0.5000 0.854(2) 1.0000 0.156(4) Uani 1 2 d SU . .
C60 C 0.4707(2) 0.9084(15) 0.9928(9) 0.186(4) Uani 1 1 d U . .
H60A H 0.4695 0.9345 1.0693 0.279 Uiso 1 1 calc R . .
H60B H 0.4542 0.8347 0.9593 0.279 Uiso 1 1 calc R . .
H60C H 0.4670 0.9962 0.9444 0.279 Uiso 1 1 calc R . .
O2 O 0.5000 0.7098(13) 1.0000 0.188(4) Uani 1 2 d S . .

loop_
_atom_site_aniso_label
_atom_site_aniso_U_11
_atom_site_aniso_U_22
_atom_site_aniso_U_33
_atom_site_aniso_U_23
_atom_site_aniso_U_13
_atom_site_aniso_U_12
C55 0.0362(19) 0.062(2) 0.077(2) -0.003(2) 0.0041(18) 0.0056(18)
N1 0.062(2) 0.070(3) 0.128(3) -0.012(3) 0.009(2) 0.000(2)
C1 0.0400(15) 0.0684(18) 0.0535(15) 0.0074(15) 0.0136(13) 0.0132(14)
C28 0.0415(15) 0.0709(18) 0.0539(16) 0.0048(15) 0.0143(14) 0.0154(14)
C55' 0.055(4) 0.067(3) 0.060(4) 0.003(4) 0.013(3) 0.013(3)
N1' 0.073(6) 0.071(5) 0.070(6) 0.004(5) 0.009(4) 0.008(4)
C1' 0.0415(15) 0.0709(18) 0.0539(16) 0.0048(15) 0.0143(14) 0.0154(14)
C28' 0.0400(15) 0.0684(18) 0.0535(15) 0.0074(15) 0.0136(13) 0.0132(14)
C2 0.0307(16) 0.082(3) 0.0399(17) 0.0151(19) 0.0073(14) 0.0152(19)
C58 0.119(6) 0.117(6) 0.121(6) -0.010(4) 0.037(4) -0.006(4)
C56 0.126(5) 0.129(5) 0.118(5) -0.002(4) 0.041(4) -0.002(4)
C57 0.120(6) 0.129(6) 0.118(6) -0.004(4) 0.047(4) 0.004(4)
O1 0.136(5) 0.144(5) 0.135(5) -0.002(3) 0.045(3) -0.007(3)
O1' 0.303(8) 0.302(8) 0.302(8) -0.0007(17) 0.086(3) 0.0001(18)
C56' 0.303(8) 0.303(8) 0.303(8) -0.0002(14) 0.086(3) 0.0003(14)
C57' 0.303(8) 0.303(8) 0.302(8) -0.0004(16) 0.086(3) 0.0001(16)
C58' 0.303(8) 0.303(8) 0.303(8) -0.0005(16) 0.086(3) 0.0010(16)
C3 0.0262(14) 0.061(2) 0.0497(18) 0.0030(17) 0.0030(13) 0.0077(17)
C4 0.0269(14) 0.052(2) 0.0388(15) 0.0033(15) 0.0065(13) 0.0054(15)
C5 0.0252(13) 0.0379(18) 0.0326(14) 0.0070(13) 0.0095(12) 0.0088(14)
C6 0.0353(16) 0.047(2) 0.0382(16) 0.0038(15) 0.0108(13) 0.0090(16)
C7 0.0468(19) 0.059(3) 0.0493(18) 0.0127(18) 0.0179(17) 0.0335(19)
C8 0.0247(13) 0.0300(17) 0.0368(15) 0.0006(13) 0.0102(12) 0.0027(13)
C9 0.0264(13) 0.0283(17) 0.0360(15) -0.0003(13) 0.0059(12) 0.0014(13)
C10 0.0272(13) 0.0389(19) 0.0339(14) 0.0016(14) 0.0095(12) 0.0047(14)
C11 0.0410(17) 0.046(2) 0.0420(17) 0.0108(16) 0.0104(14) 0.0060(17)
C12 0.0460(19) 0.061(3) 0.053(2) 0.024(2) 0.0092(16) 0.0061(19)
C13 0.054(2) 0.086(3) 0.0375(17) 0.010(2) 0.0076(16) -0.003(2)
C14 0.065(2) 0.066(3) 0.0381(18) -0.0057(19) 0.0130(17) 0.001(2)
C15 0.0423(17) 0.051(2) 0.0401(17) -0.0027(16) 0.0090(14) 0.0059(17)
C16 0.0232(13) 0.0297(16) 0.0348(14) -0.0022(13) 0.0077(12) 0.0010(13)
C17 0.0281(14) 0.0324(17) 0.0375(15) 0.0057(13) 0.0131(12) 0.0010(13)
C18 0.0308(15) 0.0376(19) 0.0435(17) 0.0060(14) 0.0073(13) 0.0070(14)
C19 0.0241(14) 0.049(2) 0.0482(17) -0.0051(17) 0.0089(13) 0.0035(15)
C20 0.0262(14) 0.0435(19) 0.0425(15) -0.0069(15) 0.0131(13) -0.0087(14)
C21 0.0294(14) 0.0343(17) 0.0370(15) 0.0027(13) 0.0077(12) -0.0021(14)
C22 0.0342(14) 0.0268(17) 0.0360(15) -0.0040(13) 0.0075(12) 0.0062(13)
C23 0.0351(15) 0.0362(19) 0.0367(15) -0.0017(14) 0.0108(13) 0.0066(14)
C24 0.0536(19) 0.043(2) 0.0355(15) 0.0021(15) 0.0147(15) 0.0096(17)
C25 0.057(2) 0.049(2) 0.0334(16) -0.0002(15) 0.0014(16) 0.0149(19)
C26 0.0353(17) 0.039(2) 0.057(2) -0.0116(17) -0.0112(16) 0.0105(15)
C27 0.0340(16) 0.0320(18) 0.0465(17) -0.0059(14) 0.0080(14) 0.0053(14)
C29 0.0317(17) 0.076(3) 0.0410(17) 0.0062(18) 0.0083(14) 0.0215(18)
C30 0.0422(18) 0.047(2) 0.0399(17) 0.0081(15) 0.0121(15) 0.0175(17)
C31 0.0302(15) 0.0373(18) 0.0354(15) 0.0063(14) 0.0105(12) 0.0075(14)
C32 0.0248(13) 0.0368(18) 0.0304(13) 0.0045(13) 0.0074(11) 0.0060(13)
C33 0.0283(15) 0.060(2) 0.0547(19) 0.0208(18) 0.0143(14) 0.0079(17)
C34 0.0257(15) 0.073(3) 0.066(2) 0.012(2) 0.0195(15) 0.0030(18)
C35 0.0228(13) 0.0265(16) 0.0357(14) 0.0058(13) 0.0063(12) 0.0037(12)
C36 0.0223(13) 0.0247(15) 0.0347(14) 0.0020(12) 0.0080(12) 0.0028(12)
C37 0.0237(12) 0.0274(17) 0.0349(14) 0.0018(13) 0.0073(11) 0.0053(13)
C38 0.0312(15) 0.0335(18) 0.0413(16) -0.0020(14) 0.0070(13) 0.0035(13)
C39 0.0350(16) 0.043(2) 0.0453(17) -0.0071(16) -0.0049(14) 0.0030(15)
C40 0.0534(19) 0.049(2) 0.0339(15) 0.0013(15) 0.0059(15) 0.0113(18)
C41 0.0442(17) 0.0432(19) 0.0363(15) 0.0055(15) 0.0125(14) 0.0068(16)
C42 0.0276(13) 0.0351(18) 0.0366(15) -0.0009(14) 0.0089(12) 0.0056(14)
C43 0.0214(13) 0.0333(17) 0.0270(13) 0.0040(12) 0.0079(11) 0.0027(12)
C44 0.0269(14) 0.0337(17) 0.0344(14) -0.0005(13) 0.0103(12) 0.0007(13)
C45 0.0297(15) 0.0370(18) 0.0469(17) 0.0057(14) 0.0129(13) 0.0105(14)
C46 0.0205(14) 0.054(2) 0.0436(16) 0.0073(16) 0.0061(13) 0.0053(15)
C47 0.0248(13) 0.046(2) 0.0366(15) 0.0031(14) 0.0006(12) -0.0027(14)
C48 0.0292(14) 0.0322(17) 0.0361(15) 0.0017(13) 0.0107(12) -0.0006(13)
C49 0.0205(12) 0.0334(17) 0.0360(14) 0.0049(13) 0.0124(11) 0.0005(13)
C50 0.0358(15) 0.0378(19) 0.0419(16) 0.0054(15) 0.0149(13) 0.0026(15)
C51 0.0442(17) 0.050(2) 0.0374(16) -0.0007(16) 0.0176(14) 0.0008(17)
C52 0.0389(16) 0.058(2) 0.0310(15) 0.0107(16) 0.0101(13) 0.0001(17)
C53 0.0382(17) 0.047(2) 0.0423(17) 0.0169(16) 0.0122(14) 0.0062(16)
C54 0.0336(15) 0.0372(19) 0.0366(15) 0.0086(14) 0.0124(13) 0.0059(14)
C59 0.157(5) 0.153(6) 0.157(5) 0.000 0.043(4) 0.000
C60 0.172(5) 0.190(6) 0.196(5) -0.019(4) 0.053(4) 0.011(4)
O2 0.238(10) 0.145(9) 0.180(8) 0.000 0.057(7) 0.000

loop_
_atom_type_symbol
_atom_type_description
_atom_type_scat_dispersion_real
_atom_type_scat_dispersion_imag
_atom_type_scat_source
C C 0.0181 0.0091 'International Tables Vol C Tables 4.2.6.8 and 6.1.1.4'
H H 0.0000 0.0000 'International Tables Vol C Tables 4.2.6.8 and 6.1.1.4'
O O 0.0492 0.0322 'International Tables Vol C Tables 4.2.6.8 and 6.1.1.4'
N N 0.0311 0.0180 'International Tables Vol C Tables 4.2.6.8 and 6.1.1.4'

loop_
_geom_angle_atom_site_label_1
_geom_angle_atom_site_label_2
_geom_angle_atom_site_label_3
_geom_angle
_geom_angle_site_symmetry_1
_geom_angle_site_symmetry_3
N1 C55 C1 176.9(6) . .
C28 C1 C2 122.1(4) . .
C28 C1 C55 122.5(3) . .
C2 C1 C55 115.2(4) . .
C1 C28 C29 127.6(4) . .
C1 C28 H28A 116.2 . .
C29 C28 H28A 116.2 . .
N1' C55' H58C 22.9 . .
C55' N1' H58B 111.3 . .
C55' N1' H58C 105.3 . .
H58B N1' H58C 103.2 . .
C3 C2 C7 118.8(3) . .
C3 C2 C1 119.7(4) . .
C7 C2 C1 121.6(4) . .
C56 C58 H58A 109.9 . .
C56 C58 H58B 112.0 . .
H58A C58 H58B 109.5 . .
C56 C58 H58C 106.4 . .
H58A C58 H58C 109.5 . .
H58B C58 H58C 109.5 . .
O1 C56 C58 122.1(12) . .
O1 C56 C57 122.4(12) . .
C58 C56 C57 115.4(15) . .
C56 C57 H57A 109.9 . .
C56 C57 H57B 107.9 . .
H57A C57 H57B 109.5 . .
C56 C57 H57C 110.6 . .
H57A C57 H57C 109.5 . .
H57B C57 H57C 109.5 . .
C56 O1 H57D 109.7 . .
C56' O1' H58B 140.9 . .
O1' C56' C57' 123.8(15) . .
O1' C56' C58' 122.7(15) . .
C57' C56' C58' 113.3(17) . .
O1' C56' C58' 168(2) . 2_656
C57' C56' C58' 54.2(17) . 2_656
C58' C56' C58' 62(2) . 2_656
O1' C56' C56' 124.3(15) . 2_656
C57' C56' C56' 94.1(17) . 2_656
C58' C56' C56' 49.7(14) . 2_656
C58' C56' C56' 48.0(12) 2_656 2_656
C58' C57' C56' 66.9(19) 2_656 .
C58' C57' H57D 163.3 2_656 .
C56' C57' H57D 113.5 . .
C58' C57' H57E 56.8 2_656 .
C56' C57' H57E 107.3 . .
H57D C57' H57E 109.5 . .
C58' C57' H57F 85.5 2_656 .
C56' C57' H57F 107.6 . .
H57D C57' H57F 109.5 . .
H57E C57' H57F 109.5 . .
C57' C58' C56' 126(3) 2_656 .
C57' C58' C56' 58.9(17) 2_656 2_656
C56' C58' C56' 82(2) . 2_656
C57' C58' C58' 114(3) 2_656 2_656
C56' C58' C58' 60.3(16) . 2_656
C56' C58' C58' 57.9(17) 2_656 2_656
C57' C58' H58D 58.7 2_656 .
C56' C58' H58D 106.8 . .
C56' C58' H58D 107.0 2_656 .
C58' C58' H58D 159.6 2_656 .
C57' C58' H58E 122.7 2_656 .
C56' C58' H58E 111.5 . .
C56' C58' H58E 134.5 2_656 .
C58' C58' H58E 90.5 2_656 .
H58D C58' H58E 109.5 . .
C57' C58' H58F 50.9 2_656 .
C56' C58' H58F 110.1 . .
C56' C58' H58F 30.7 2_656 .
C58' C58' H58F 65.4 2_656 .
H58D C58' H58F 109.5 . .
H58E C58' H58F 109.5 . .
C2 C3 C4 120.6(3) . .
C2 C3 H3 119.7 . .
C4 C3 H3 119.7 . .
C3 C4 C5 120.9(3) . .
C3 C4 H4 119.5 . .
C5 C4 H4 119.5 . .
C6 C5 C4 118.8(3) . .
C6 C5 C8 120.2(3) . .
C4 C5 C8 120.9(3) . .
C5 C6 C7 120.3(3) . .
C5 C6 H6 119.9 . .
C7 C6 H6 119.9 . .
C2 C7 C6 120.6(3) . .
C2 C7 H7 119.7 . .
C6 C7 H7 119.7 . .
C9 C8 C5 121.4(2) . .
C9 C8 C22 124.8(2) . .
C5 C8 C22 113.9(2) . .
C8 C9 C16 123.9(3) . .
C8 C9 C10 121.6(2) . .
C16 C9 C10 114.5(2) . .
C11 C10 C15 117.8(3) . .
C11 C10 C9 122.3(3) . .
C15 C10 C9 119.9(3) . .
C12 C11 C10 121.2(4) . .
C12 C11 H11 119.4 . .
C10 C11 H11 119.4 . .
C13 C12 C11 120.1(4) . .
C13 C12 H12 120.0 . .
C11 C12 H12 120.0 . .
C14 C13 C12 119.5(3) . .
C14 C13 H13 120.3 . .
C12 C13 H13 120.3 . .
C13 C14 C15 120.7(4) . .
C13 C14 H14 119.7 . .
C15 C14 H14 119.7 . .
C14 C15 C10 120.8(4) . .
C14 C15 H15 119.6 . .
C10 C15 H15 119.6 . .
C21 C16 C17 118.0(3) . .
C21 C16 C9 120.4(3) . .
C17 C16 C9 121.6(3) . .
C18 C17 C16 119.8(3) . .
C18 C17 H17 120.1 . .
C16 C17 H17 120.1 . .
C19 C18 C17 121.2(3) . .
C19 C18 H18 119.4 . .
C17 C18 H18 119.4 . .
C18 C19 C20 119.7(3) . .
C18 C19 H19 120.1 . .
C20 C19 H19 120.1 . .
C19 C20 C21 119.8(3) . .
C19 C20 H20 120.1 . .
C21 C20 H20 120.1 . .
C20 C21 C16 121.5(3) . .
C20 C21 H21 119.3 . .
C16 C21 H21 119.3 . .
C27 C22 C23 118.2(3) . .
C27 C22 C8 123.3(3) . .
C23 C22 C8 118.5(3) . .
C24 C23 C22 121.5(3) . .
C24 C23 H23 119.3 . .
C22 C23 H23 119.3 . .
C25 C24 C23 120.1(3) . .
C25 C24 H24 120.0 . .
C23 C24 H24 120.0 . .
C24 C25 C26 119.6(3) . .
C24 C25 H25 120.2 . .
C26 C25 H25 120.2 . .
C25 C26 C27 120.3(3) . .
C25 C26 H26 119.8 . .
C27 C26 H26 119.8 . .
C22 C27 C26 120.4(3) . .
C22 C27 H27 119.8 . .
C26 C27 H27 119.8 . .
C30 C29 C34 118.0(3) . .
C30 C29 C28 123.5(4) . .
C34 C29 C28 118.5(4) . .
C31 C30 C29 120.8(3) . .
C31 C30 H30 119.6 . .
C29 C30 H30 119.6 . .
C32 C31 C30 121.1(3) . .
C32 C31 H31 119.5 . .
C30 C31 H31 119.5 . .
C31 C32 C33 118.8(3) . .
C31 C32 C35 120.5(3) . .
C33 C32 C35 120.7(3) . .
C34 C33 C32 120.2(3) . .
C34 C33 H33 119.9 . .
C32 C33 H33 119.9 . .
C33 C34 C29 121.1(3) . .
C33 C34 H34 119.5 . .
C29 C34 H34 119.5 . .
C36 C35 C49 123.0(2) . .
C36 C35 C32 122.1(2) . .
C49 C35 C32 114.8(2) . .
C35 C36 C37 124.3(2) . .
C35 C36 C43 120.7(2) . .
C37 C36 C43 115.0(2) . .
C42 C37 C38 117.5(3) . .
C42 C37 C36 119.9(2) . .
C38 C37 C36 122.5(3) . .
C39 C38 C37 120.5(3) . .
C39 C38 H38 119.8 . .
C37 C38 H38 119.8 . .
C40 C39 C38 120.7(3) . .
C40 C39 H39 119.7 . .
C38 C39 H39 119.7 . .
C41 C40 C39 119.7(3) . .
C41 C40 H40 120.2 . .
C39 C40 H40 120.2 . .
C40 C41 C42 120.1(3) . .
C40 C41 H41 119.9 . .
C42 C41 H41 119.9 . .
C41 C42 C37 121.6(3) . .
C41 C42 H42 119.2 . .
C37 C42 H42 119.2 . .
C44 C43 C48 118.7(3) . .
C44 C43 C36 120.6(3) . .
C48 C43 C36 120.7(3) . .
C43 C44 C45 120.7(3) . .
C43 C44 H44 119.7 . .
C45 C44 H44 119.7 . .
C46 C45 C44 119.7(3) . .
C46 C45 H45 120.1 . .
C44 C45 H45 120.1 . .
C47 C46 C45 119.7(3) . .
C47 C46 H46 120.2 . .
C45 C46 H46 120.2 . .
C46 C47 C48 120.7(3) . .
C46 C47 H47 119.6 . .
C48 C47 H47 119.6 . .
C47 C48 C43 120.5(3) . .
C47 C48 H48 119.8 . .
C43 C48 H48 119.8 . .
C50 C49 C54 118.0(3) . .
C50 C49 C35 119.8(3) . .
C54 C49 C35 122.1(3) . .
C49 C50 C51 121.0(3) . .
C49 C50 H50 119.5 . .
C51 C50 H50 119.5 . .
C52 C51 C50 120.3(3) . .
C52 C51 H51 119.9 . .
C50 C51 H51 119.9 . .
C53 C52 C51 119.4(3) . .
C53 C52 H52 120.3 . .
C51 C52 H52 120.3 . .
C52 C53 C54 120.5(3) . .
C52 C53 H53 119.8 . .
C54 C53 H53 119.8 . .
C53 C54 C49 120.7(3) . .
C53 C54 H54 119.6 . .
C49 C54 H54 119.6 . .
O2 C59 C60 111.9(10) . 2_657
O2 C59 C60 111.9(10) . .
C60 C59 C60 136(2) 2_657 .
C59 C60 H60A 109.5 . .
C59 C60 H60B 109.5 . .
H60A C60 H60B 109.5 . .
C59 C60 H60C 109.5 . .
H60A C60 H60C 109.5 . .
H60B C60 H60C 109.5 . .

loop_
_geom_bond_atom_site_label_1
_geom_bond_atom_site_label_2
_geom_bond_distance
_geom_bond_site_symmetry_2
C55 N1 1.150(7) .
C55 C1 1.499(6) .
C1 C28 1.350(6) .
C1 C2 1.493(5) .
C28 C29 1.465(4) .
C28 H28A 0.9500 .
C55' N1' 1.101(2) .
C55' H58C 1.3512 .
N1' H58B 1.3513 .
N1' H58C 0.5443 .
C2 C3 1.382(6) .
C2 C7 1.394(6) .
C58 C56 1.385(16) .
C58 H58A 0.9599 .
C58 H58B 0.9601 .
C58 H58C 0.9601 .
C56 O1 1.312(14) .
C56 C57 1.402(16) .
C57 H57A 0.9801 .
C57 H57B 0.9800 .
C57 H57C 0.9800 .
O1 H57D 1.2250 .
O1' C56' 1.310(2) .
O1' H58B 0.7024 .
C56' C57' 1.373(18) .
C56' C58' 1.438(17) .
C56' C58' 1.47(4) 2_656
C56' C56' 1.92(4) 2_656
C57' C58' 1.30(4) 2_656
C57' H57D 0.9601 .
C57' H57E 0.9600 .
C57' H57F 0.9600 .
C58' C57' 1.30(4) 2_656
C58' C56' 1.47(4) 2_656
C58' C58' 1.50(5) 2_656
C58' H58D 0.9600 .
C58' H58E 0.9599 .
C58' H58F 0.9601 .
C3 C4 1.387(4) .
C3 H3 0.9500 .
C4 C5 1.394(5) .
C4 H4 0.9500 .
C5 C6 1.381(5) .
C5 C8 1.503(4) .
C6 C7 1.402(4) .
C6 H6 0.9500 .
C7 H7 0.9500 .
C8 C9 1.346(4) .
C8 C22 1.509(4) .
C9 C16 1.495(4) .
C9 C10 1.503(4) .
C10 C11 1.387(5) .
C10 C15 1.389(5) .
C11 C12 1.383(5) .
C11 H11 0.9500 .
C12 C13 1.377(6) .
C12 H12 0.9500 .
C13 C14 1.366(6) .
C13 H13 0.9500 .
C14 C15 1.382(5) .
C14 H14 0.9500 .
C15 H15 0.9500 .
C16 C21 1.395(4) .
C16 C17 1.395(4) .
C17 C18 1.385(4) .
C17 H17 0.9500 .
C18 C19 1.372(5) .
C18 H18 0.9500 .
C19 C20 1.373(5) .
C19 H19 0.9500 .
C20 C21 1.379(4) .
C20 H20 0.9500 .
C21 H21 0.9500 .
C22 C27 1.377(4) .
C22 C23 1.397(5) .
C23 C24 1.380(4) .
C23 H23 0.9500 .
C24 C25 1.365(5) .
C24 H24 0.9500 .
C25 C26 1.391(6) .
C25 H25 0.9500 .
C26 C27 1.395(5) .
C26 H26 0.9500 .
C27 H27 0.9500 .
C29 C30 1.393(5) .
C29 C34 1.397(6) .
C30 C31 1.383(4) .
C30 H30 0.9500 .
C31 C32 1.382(5) .
C31 H31 0.9500 .
C32 C33 1.392(5) .
C32 C35 1.495(4) .
C33 C34 1.387(5) .
C33 H33 0.9500 .
C34 H34 0.9500 .
C35 C36 1.355(4) .
C35 C49 1.492(4) .
C36 C37 1.484(4) .
C36 C43 1.499(4) .
C37 C42 1.397(4) .
C37 C38 1.400(4) .
C38 C39 1.393(5) .
C38 H38 0.9500 .
C39 C40 1.379(5) .
C39 H39 0.9500 .
C40 C41 1.372(5) .
C40 H40 0.9500 .
C41 C42 1.387(4) .
C41 H41 0.9500 .
C42 H42 0.9500 .
C43 C44 1.386(4) .
C43 C48 1.401(4) .
C44 C45 1.396(4) .
C44 H44 0.9500 .
C45 C46 1.390(5) .
C45 H45 0.9500 .
C46 C47 1.378(5) .
C46 H46 0.9500 .
C47 C48 1.379(4) .
C47 H47 0.9500 .
C48 H48 0.9500 .
C49 C50 1.386(5) .
C49 C54 1.401(4) .
C50 C51 1.389(4) .
C50 H50 0.9500 .
C51 C52 1.386(5) .
C51 H51 0.9500 .
C52 C53 1.378(5) .
C52 H52 0.9500 .
C53 C54 1.388(4) .
C53 H53 0.9500 .
C54 H54 0.9500 .
C59 O2 1.314(18) .
C59 C60 1.332(11) 2_657
C59 C60 1.332(11) .
C60 H60A 0.9800 .
C60 H60B 0.9800 .
C60 H60C 0.9800 .

loop_
_geom_torsion_atom_site_label_1
_geom_torsion_atom_site_label_2
_geom_torsion_atom_site_label_3
_geom_torsion_atom_site_label_4
_geom_torsion
_geom_torsion_site_symmetry_1
_geom_torsion_site_symmetry_2
_geom_torsion_site_symmetry_3
_geom_torsion_site_symmetry_4
N1 C55 C1 C28 130(10) . . . .
N1 C55 C1 C2 -45(10) . . . .
C2 C1 C28 C29 -177.0(3) . . . .
C55 C1 C28 C29 8.2(6) . . . .
C28 C1 C2 C3 -149.7(4) . . . .
C55 C1 C2 C3 25.4(5) . . . .
C28 C1 C2 C7 30.7(6) . . . .
C55 C1 C2 C7 -154.1(4) . . . .
O1' C56' C57' C58' 165(2) . . . 2_656
C58' C56' C57' C58' -19(2) . . . 2_656
C56' C56' C57' C58' 28.4(18) 2_656 . . 2_656
O1' C56' C58' C57' -67(3) . . . 2_656
C57' C56' C58' C57' 117(2) . . . 2_656
C58' C56' C58' C57' 100(3) 2_656 . . 2_656
C56' C56' C58' C57' 42(2) 2_656 . . 2_656
O1' C56' C58' C56' -109(2) . . . 2_656
C57' C56' C58' C56' 75(2) . . . 2_656
C58' C56' C58' C56' 57.3(18) 2_656 . . 2_656
O1' C56' C58' C58' -167(2) . . . 2_656
C57' C56' C58' C58' 17(2) . . . 2_656
C56' C56' C58' C58' -57.3(18) 2_656 . . 2_656
C7 C2 C3 C4 -2.6(5) . . . .
C1 C2 C3 C4 177.8(3) . . . .
C2 C3 C4 C5 1.1(5) . . . .
C3 C4 C5 C6 1.1(5) . . . .
C3 C4 C5 C8 179.1(3) . . . .
C4 C5 C6 C7 -1.8(4) . . . .
C8 C5 C6 C7 -179.8(3) . . . .
C3 C2 C7 C6 1.9(5) . . . .
C1 C2 C7 C6 -178.6(3) . . . .
C5 C6 C7 C2 0.3(5) . . . .
C6 C5 C8 C9 -123.4(3) . . . .
C4 C5 C8 C9 58.7(4) . . . .
C6 C5 C8 C22 57.1(4) . . . .
C4 C5 C8 C22 -120.8(3) . . . .
C5 C8 C9 C16 -170.4(3) . . . .
C22 C8 C9 C16 9.0(5) . . . .
C5 C8 C9 C10 7.3(5) . . . .
C22 C8 C9 C10 -173.3(3) . . . .
C8 C9 C10 C11 50.7(4) . . . .
C16 C9 C10 C11 -131.4(3) . . . .
C8 C9 C10 C15 -131.1(3) . . . .
C16 C9 C10 C15 46.8(4) . . . .
C15 C10 C11 C12 0.9(5) . . . .
C9 C10 C11 C12 179.1(3) . . . .
C10 C11 C12 C13 -0.2(5) . . . .
C11 C12 C13 C14 -0.5(6) . . . .
C12 C13 C14 C15 0.4(6) . . . .
C13 C14 C15 C10 0.4(6) . . . .
C11 C10 C15 C14 -1.0(5) . . . .
C9 C10 C15 C14 -179.3(3) . . . .
C8 C9 C16 C21 -137.0(3) . . . .
C10 C9 C16 C21 45.2(4) . . . .
C8 C9 C16 C17 46.8(4) . . . .
C10 C9 C16 C17 -131.0(3) . . . .
C21 C16 C17 C18 0.4(4) . . . .
C9 C16 C17 C18 176.7(3) . . . .
C16 C17 C18 C19 0.3(5) . . . .
C17 C18 C19 C20 -1.2(5) . . . .
C18 C19 C20 C21 1.3(5) . . . .
C19 C20 C21 C16 -0.6(5) . . . .
C17 C16 C21 C20 -0.2(4) . . . .
C9 C16 C21 C20 -176.6(3) . . . .
C9 C8 C22 C27 42.5(5) . . . .
C5 C8 C22 C27 -138.0(3) . . . .
C9 C8 C22 C23 -139.7(3) . . . .
C5 C8 C22 C23 39.7(4) . . . .
C27 C22 C23 C24 -0.2(5) . . . .
C8 C22 C23 C24 -178.1(3) . . . .
C22 C23 C24 C25 0.9(5) . . . .
C23 C24 C25 C26 -0.5(5) . . . .
C24 C25 C26 C27 -0.5(5) . . . .
C23 C22 C27 C26 -0.8(5) . . . .
C8 C22 C27 C26 176.9(3) . . . .
C25 C26 C27 C22 1.2(5) . . . .
C1 C28 C29 C30 26.4(6) . . . .
C1 C28 C29 C34 -155.1(4) . . . .
C34 C29 C30 C31 0.1(5) . . . .
C28 C29 C30 C31 178.5(3) . . . .
C29 C30 C31 C32 0.9(5) . . . .
C30 C31 C32 C33 -0.3(5) . . . .
C30 C31 C32 C35 177.8(3) . . . .
C31 C32 C33 C34 -1.4(5) . . . .
C35 C32 C33 C34 -179.5(3) . . . .
C32 C33 C34 C29 2.5(6) . . . .
C30 C29 C34 C33 -1.8(6) . . . .
C28 C29 C34 C33 179.7(4) . . . .
C31 C32 C35 C36 57.5(4) . . . .
C33 C32 C35 C36 -124.5(3) . . . .
C31 C32 C35 C49 -119.4(3) . . . .
C33 C32 C35 C49 58.6(4) . . . .
C49 C35 C36 C37 -176.0(3) . . . .
C32 C35 C36 C37 7.3(5) . . . .
C49 C35 C36 C43 5.6(4) . . . .
C32 C35 C36 C43 -171.1(3) . . . .
C35 C36 C37 C42 -138.0(3) . . . .
C43 C36 C37 C42 40.5(4) . . . .
C35 C36 C37 C38 44.5(4) . . . .
C43 C36 C37 C38 -137.0(3) . . . .
C42 C37 C38 C39 0.7(5) . . . .
C36 C37 C38 C39 178.3(3) . . . .
C37 C38 C39 C40 -0.4(5) . . . .
C38 C39 C40 C41 0.7(5) . . . .
C39 C40 C41 C42 -1.2(5) . . . .
C40 C41 C42 C37 1.5(5) . . . .
C38 C37 C42 C41 -1.2(5) . . . .
C36 C37 C42 C41 -178.9(3) . . . .
C35 C36 C43 C44 -121.9(3) . . . .
C37 C36 C43 C44 59.6(4) . . . .
C35 C36 C43 C48 57.4(4) . . . .
C37 C36 C43 C48 -121.2(3) . . . .
C48 C43 C44 C45 -2.0(4) . . . .
C36 C43 C44 C45 177.3(3) . . . .
C43 C44 C45 C46 1.4(5) . . . .
C44 C45 C46 C47 -0.1(5) . . . .
C45 C46 C47 C48 -0.5(5) . . . .
C46 C47 C48 C43 -0.2(5) . . . .
C44 C43 C48 C47 1.4(4) . . . .
C36 C43 C48 C47 -177.9(3) . . . .
C36 C35 C49 C50 -131.9(3) . . . .
C32 C35 C49 C50 45.0(4) . . . .
C36 C35 C49 C54 48.1(4) . . . .
C32 C35 C49 C54 -134.9(3) . . . .
C54 C49 C50 C51 -2.2(4) . . . .
C35 C49 C50 C51 177.8(3) . . . .
C49 C50 C51 C52 1.0(5) . . . .
C50 C51 C52 C53 0.6(5) . . . .
C51 C52 C53 C54 -0.8(5) . . . .
C52 C53 C54 C49 -0.5(5) . . . .
C50 C49 C54 C53 2.0(4) . . . .
C35 C49 C54 C53 -178.0(3) . . . .
